data_1575313
loop_
_publ_author_name
'Lin, Chuiyi'
'Zhang, Jiwu'
'Zhang, Zhihan'
'Chong, Qinglei'
'Meng, Fanke'

_publ_section_title
;
 Cobalt-catalyzed diastereo- and enantioselective reductive coupling of
 cyclobutenes and aldehydes through umpolung reactivity.
;
_journal_issue 35
_journal_name_full 'Chemical science'
_journal_page_first 16250
_journal_page_last 16258
_journal_paper_doi 10.1039/d5sc03755g
_journal_volume 16
_journal_year 2025
_chemical_absolute_configuration ad
_chemical_formula_moiety 'C33 H27 N O4'
_chemical_formula_sum 'C33 H27 N O4'
_chemical_formula_weight 501.55
_space_group_crystal_system orthorhombic
_space_group_IT_number 19
_space_group_name_Hall 'P 2ac 2ab'
_space_group_name_H-M_alt 'P 21 21 21'
_atom_sites_solution_hydrogens geom
_audit_creation_method SHELXL-2018/3
_audit_update_record
;
2024-07-26 deposited with the CCDC.	2025-07-31 downloaded from the CCDC.
;
_cell_angle_alpha 90
_cell_angle_beta 90
_cell_angle_gamma 90
_cell_formula_units_Z 4
_cell_length_a 10.5121(8)
_cell_length_b 12.4941(6)
_cell_length_c 20.0428(5)
_cell_measurement_reflns_used 17689
_cell_measurement_temperature 100(2)
_cell_measurement_theta_max 75.0870
_cell_measurement_theta_min 2.2380
_cell_volume 2632.4(2)
_computing_structure_refinement 'SHELXL-2018/3 (Sheldrick, 2018)'
_computing_structure_solution 'SHELXT 2018/2 (Sheldrick, 2018)'
_diffrn_ambient_temperature 100(2)
_diffrn_measured_fraction_theta_full 1.000
_diffrn_measured_fraction_theta_max 0.989
_diffrn_measurement_device_type 'ROD, Synergy Custom DW system, HyPix-Arc 150'
_diffrn_radiation_type CuK\a
_diffrn_radiation_wavelength 1.54184
_diffrn_reflns_av_R_equivalents 0.0246
_diffrn_reflns_av_unetI/netI 0.0202
_diffrn_reflns_Laue_measured_fraction_full 1.000
_diffrn_reflns_Laue_measured_fraction_max 0.989
_diffrn_reflns_limit_h_max 12
_diffrn_reflns_limit_h_min -9
_diffrn_reflns_limit_k_max 15
_diffrn_reflns_limit_k_min -14
_diffrn_reflns_limit_l_max 25
_diffrn_reflns_limit_l_min -24
_diffrn_reflns_number 31952
_diffrn_reflns_point_group_measured_fraction_full 1.000
_diffrn_reflns_point_group_measured_fraction_max 0.987
_diffrn_reflns_theta_full 67.684
_diffrn_reflns_theta_max 76.134
_diffrn_reflns_theta_min 4.170
_exptl_absorpt_coefficient_mu 0.665
_exptl_absorpt_correction_T_max 1.00000
_exptl_absorpt_correction_T_min 0.80995
_exptl_absorpt_correction_type multi-scan
_exptl_absorpt_process_details
;
CrysAlisPro 1.171.43.112a (Rigaku Oxford Diffraction, 2024)
Empirical absorption correction using spherical harmonics,
implemented in SCALE3 ABSPACK scaling algorithm.
;
_exptl_crystal_colour colourless
_exptl_crystal_density_diffrn 1.266
_exptl_crystal_description block
_exptl_crystal_F_000 1056
_exptl_crystal_size_max 0.180
_exptl_crystal_size_mid 0.160
_exptl_crystal_size_min 0.140
_refine_diff_density_max 0.174
_refine_diff_density_min -0.131
_refine_diff_density_rms 0.028
_refine_ls_abs_structure_details
;
 Flack x determined using 2180 quotients [(I+)-(I-)]/[(I+)+(I-)]
 (Parsons, Flack and Wagner, Acta Cryst. B69 (2013) 249-259).
;
_refine_ls_abs_structure_Flack -0.18(5)
_refine_ls_extinction_coef 0.00123(19)
_refine_ls_extinction_expression Fc^*^=kFc[1+0.001xFc^2^\l^3^/sin(2\q)]^-1/4^
_refine_ls_extinction_method 'SHELXL-2018/3 (Sheldrick 2018)'
_refine_ls_goodness_of_fit_ref 1.029
_refine_ls_hydrogen_treatment constr
_refine_ls_matrix_type full
_refine_ls_number_parameters 345
_refine_ls_number_reflns 5443
_refine_ls_number_restraints 0
_refine_ls_restrained_S_all 1.029
_refine_ls_R_factor_all 0.0293
_refine_ls_R_factor_gt 0.0275
_refine_ls_shift/su_max 0.000
_refine_ls_shift/su_mean 0.000
_refine_ls_structure_factor_coef Fsqd
_refine_ls_weighting_details 'w=1/[\s^2^(Fo^2^)+(0.0386P)^2^+0.3097P] where P=(Fo^2^+2Fc^2^)/3'
_refine_ls_weighting_scheme calc
_refine_ls_wR_factor_gt 0.0694
_refine_ls_wR_factor_ref 0.0702
_reflns_Friedel_coverage 0.767
_reflns_Friedel_fraction_full 1.000
_reflns_Friedel_fraction_max 0.983
_reflns_number_gt 5183
_reflns_number_total 5443
_reflns_threshold_expression 'I > 2\s(I)'
_cod_data_source_file d5sc03755g2.cif
_cod_data_source_block t_CCDC1
_cod_depositor_comments 'Adding full bibliography for 1575312--1575313.cif.'
_cod_original_cell_volume 2632.4(3)
_cod_database_code 1575313
_shelx_shelxl_version_number 2018/3
_shelx_space_group_comment
;
The symmetry employed for this shelxl refinement is uniquely defined
by the following loop, which should always be used as a source of
symmetry information in preference to the above space-group names.
They are only intended as comments.
;
_shelx_estimated_absorpt_t_min 0.890
_shelx_estimated_absorpt_t_max 0.913

loop_
_space_group_symop_operation_xyz
'x, y, z'
'-x+1/2, -y, z+1/2'
'x+1/2, -y+1/2, -z'
'-x, y+1/2, -z+1/2'

loop_
_atom_site_label
_atom_site_type_symbol
_atom_site_fract_x
_atom_site_fract_y
_atom_site_fract_z
_atom_site_U_iso_or_equiv
_atom_site_adp_type
_atom_site_occupancy
_atom_site_site_symmetry_order
_atom_site_calc_flag
_atom_site_refinement_flags_posn
_atom_site_refinement_flags_adp
_atom_site_refinement_flags_occupancy
_atom_site_disorder_assembly
_atom_site_disorder_group
C16 C 0.14572(14) 0.38086(13) 0.23223(8) 0.0217(3) Uani 1 1 d . . . . .
C27 C 0.17157(13) 0.33907(13) 0.16864(8) 0.0223(3) Uani 1 1 d . . . . .
O1 O -0.23495(11) 0.45406(10) 0.26176(7) 0.0323(3) Uani 1 1 d . . . . .
N1 N 0.45446(12) 0.42409(12) 0.47128(7) 0.0254(3) Uani 1 1 d . . . . .
C1 C 0.55091(14) 0.35201(14) 0.45665(8) 0.0244(3) Uani 1 1 d . . . . .
C8 C 0.47732(16) 0.53242(14) 0.49490(9) 0.0291(4) Uani 1 1 d . . . . .
H8A H 0.565683 0.537566 0.511675 0.035 Uiso 1 1 calc R U . . .
H8B H 0.419324 0.547662 0.532640 0.035 Uiso 1 1 calc R U . . .
C7 C -0.12172(15) 0.43358(14) 0.25740(9) 0.0263(3) Uani 1 1 d . . . . .
H7 H -0.071517 0.474900 0.227576 0.032 Uiso 1 1 calc R U . . .
C6 C 0.49205(15) 0.25226(14) 0.42887(8) 0.0249(3) Uani 1 1 d . . . . .
H6 H 0.518139 0.184116 0.451172 0.030 Uiso 1 1 calc R U . . .
C32 C 0.13549(18) 0.06728(15) 0.08818(9) 0.0334(4) Uani 1 1 d . . . . .
H32 H 0.188779 0.011675 0.071929 0.040 Uiso 1 1 calc R U . . .
C24 C -0.05878(15) 0.34837(13) 0.29584(8) 0.0238(3) Uani 1 1 d . . . . .
C22 C -0.07464(16) 0.21153(15) 0.37936(8) 0.0302(4) Uani 1 1 d . . . . .
H22 H -0.122902 0.174013 0.411897 0.036 Uiso 1 1 calc R U . . .
C4 C 0.35127(14) 0.28300(14) 0.34973(8) 0.0231(3) Uani 1 1 d . . . . .
H4 H 0.340305 0.358578 0.334342 0.028 Uiso 1 1 calc R U . . .
O4 O 0.66354(10) 0.37057(11) 0.46453(6) 0.0313(3) Uani 1 1 d . . . . .
C20 C 0.12420(14) 0.23718(13) 0.32035(8) 0.0222(3) Uani 1 1 d . . . . .
C29 C -0.01939(15) 0.22855(14) 0.13737(8) 0.0260(3) Uani 1 1 d . . . . .
H29 H -0.073128 0.283089 0.154585 0.031 Uiso 1 1 calc R U . . .
C23 C -0.12928(15) 0.29389(14) 0.34383(8) 0.0278(4) Uani 1 1 d . . . . .
H23 H -0.215149 0.313547 0.352081 0.033 Uiso 1 1 calc R U . . .
C19 C 0.06906(14) 0.32063(13) 0.28310(7) 0.0212(3) Uani 1 1 d . . . . .
C18 C 0.27338(16) 0.53722(15) 0.20648(9) 0.0300(4) Uani 1 1 d . . . . .
H18 H 0.304755 0.605768 0.218720 0.036 Uiso 1 1 calc R U . . .
C17 C 0.19630(15) 0.48057(13) 0.25006(9) 0.0262(3) Uani 1 1 d . . . . .
H17 H 0.177474 0.509812 0.292682 0.031 Uiso 1 1 calc R U . . .
C5 C 0.49391(15) 0.25008(16) 0.35116(8) 0.0297(4) Uani 1 1 d . . . . .
H5A H 0.551373 0.304034 0.331148 0.036 Uiso 1 1 calc R U . . .
H5B H 0.510303 0.178189 0.332250 0.036 Uiso 1 1 calc R U . . .
C13 C 0.46697(18) 0.67263(19) 0.32619(10) 0.0420(5) Uani 1 1 d . . . . .
H13 H 0.483736 0.656414 0.280727 0.050 Uiso 1 1 calc R U . . .
C26 C 0.25441(15) 0.39538(14) 0.12644(8) 0.0276(4) Uani 1 1 d . . . . .
H26 H 0.276559 0.365680 0.084380 0.033 Uiso 1 1 calc R U . . .
C3 C 0.34719(14) 0.27470(14) 0.42804(8) 0.0233(3) Uani 1 1 d . . . . .
H3 H 0.292296 0.216371 0.446440 0.028 Uiso 1 1 calc R U . . .
O3 O 0.23644(11) 0.42984(11) 0.47512(6) 0.0341(3) Uani 1 1 d . . . . .
C14 C 0.48014(16) 0.59311(17) 0.37428(9) 0.0334(4) Uani 1 1 d . . . . .
H14 H 0.504715 0.522907 0.361425 0.040 Uiso 1 1 calc R U . . .
C10 C 0.42088(18) 0.71907(16) 0.45864(10) 0.0363(4) Uani 1 1 d . . . . .
H10 H 0.405509 0.735807 0.504164 0.044 Uiso 1 1 calc R U . . .
C33 C 0.18883(16) 0.15717(14) 0.11744(9) 0.0294(4) Uani 1 1 d . . . . .
H33 H 0.278757 0.163192 0.120284 0.035 Uiso 1 1 calc R U . . .
C15 C 0.26440(15) 0.20679(13) 0.31168(8) 0.0244(3) Uani 1 1 d . . . . .
H15 H 0.286433 0.209872 0.263177 0.029 Uiso 1 1 calc R U . . .
C25 C 0.30460(16) 0.49376(15) 0.14507(9) 0.0309(4) Uani 1 1 d . . . . .
H25 H 0.360131 0.531100 0.115799 0.037 Uiso 1 1 calc R U . . .
C28 C 0.11241(15) 0.23911(13) 0.14283(8) 0.0232(3) Uani 1 1 d . . . . .
C30 C -0.07286(16) 0.13935(14) 0.10712(9) 0.0303(4) Uani 1 1 d . . . . .
H30 H -0.162667 0.133673 0.103181 0.036 Uiso 1 1 calc R U . . .
C9 C 0.45744(15) 0.61604(15) 0.44108(8) 0.0279(4) Uani 1 1 d . . . . .
C12 C 0.4298(2) 0.77486(18) 0.34374(11) 0.0467(5) Uani 1 1 d . . . . .
H12 H 0.420354 0.828691 0.310637 0.056 Uiso 1 1 calc R U . . .
C31 C 0.00456(18) 0.05838(15) 0.08258(9) 0.0333(4) Uani 1 1 d . . . . .
H31 H -0.032066 -0.002828 0.062046 0.040 Uiso 1 1 calc R U . . .
C11 C 0.4065(2) 0.79794(18) 0.41036(12) 0.0478(5) Uani 1 1 d . . . . .
H11 H 0.380670 0.867923 0.423000 0.057 Uiso 1 1 calc R U . . .
C21 C 0.05142(15) 0.18336(14) 0.36749(8) 0.0266(3) Uani 1 1 d . . . . .
H21 H 0.088395 0.126286 0.392085 0.032 Uiso 1 1 calc R U . . .
C2 C 0.33253(14) 0.38221(14) 0.46074(8) 0.0254(3) Uani 1 1 d . . . . .
O2 O 0.28931(12) 0.10182(10) 0.33582(7) 0.0326(3) Uani 1 1 d . . . . .
H2 H 0.276924 0.057256 0.305120 0.049 Uiso 1 1 calc R U . . .

loop_
_atom_site_aniso_label
_atom_site_aniso_U_11
_atom_site_aniso_U_22
_atom_site_aniso_U_33
_atom_site_aniso_U_23
_atom_site_aniso_U_13
_atom_site_aniso_U_12
C16 0.0173(7) 0.0256(8) 0.0222(8) 0.0036(6) -0.0015(6) 0.0003(6)
C27 0.0176(7) 0.0273(8) 0.0219(8) 0.0014(6) -0.0024(6) -0.0008(6)
O1 0.0233(6) 0.0386(7) 0.0350(7) 0.0030(6) -0.0019(5) 0.0053(5)
N1 0.0237(7) 0.0334(8) 0.0190(6) -0.0008(6) 0.0002(5) 0.0013(5)
C1 0.0219(7) 0.0367(9) 0.0145(7) 0.0037(6) 0.0017(6) 0.0032(6)
C8 0.0319(9) 0.0344(9) 0.0211(8) -0.0039(7) -0.0024(6) 0.0005(7)
C7 0.0234(8) 0.0296(8) 0.0258(8) -0.0004(7) 0.0004(6) 0.0001(6)
C6 0.0224(8) 0.0333(9) 0.0191(7) -0.0010(6) -0.0007(6) 0.0057(6)
C32 0.0391(10) 0.0295(9) 0.0318(10) -0.0019(7) -0.0035(7) 0.0061(7)
C24 0.0209(7) 0.0285(8) 0.0221(7) -0.0020(6) -0.0015(6) -0.0012(6)
C22 0.0265(8) 0.0424(10) 0.0215(8) 0.0065(7) 0.0000(6) -0.0080(7)
C4 0.0198(7) 0.0320(8) 0.0173(7) -0.0009(6) 0.0013(5) 0.0021(6)
O4 0.0207(6) 0.0480(8) 0.0252(6) 0.0025(5) -0.0016(5) -0.0005(5)
C20 0.0225(7) 0.0266(8) 0.0174(7) -0.0019(6) -0.0022(6) -0.0014(6)
C29 0.0231(8) 0.0307(9) 0.0243(8) 0.0006(7) -0.0003(6) -0.0012(6)
C23 0.0197(7) 0.0402(10) 0.0235(8) -0.0004(7) -0.0005(6) -0.0025(6)
C19 0.0206(7) 0.0250(8) 0.0179(7) -0.0025(6) -0.0018(6) -0.0028(6)
C18 0.0274(8) 0.0303(9) 0.0324(9) 0.0022(7) -0.0038(7) -0.0077(7)
C17 0.0257(8) 0.0282(8) 0.0247(8) -0.0008(6) -0.0021(6) -0.0007(6)
C5 0.0214(8) 0.0468(11) 0.0208(8) -0.0049(7) -0.0001(6) 0.0047(7)
C13 0.0382(10) 0.0638(14) 0.0240(9) 0.0079(9) -0.0066(7) -0.0191(9)
C26 0.0245(8) 0.0352(9) 0.0232(8) 0.0017(7) 0.0014(6) -0.0017(7)
C3 0.0199(7) 0.0312(8) 0.0187(7) 0.0000(6) -0.0001(6) 0.0008(6)
O3 0.0238(6) 0.0496(8) 0.0291(6) -0.0092(6) 0.0001(5) 0.0100(5)
C14 0.0293(9) 0.0470(11) 0.0238(9) -0.0005(8) -0.0015(7) -0.0089(8)
C10 0.0424(10) 0.0375(10) 0.0291(9) 0.0005(8) -0.0014(8) -0.0056(8)
C33 0.0258(8) 0.0351(9) 0.0273(8) -0.0002(7) -0.0028(6) 0.0032(7)
C15 0.0238(8) 0.0303(9) 0.0191(7) -0.0001(6) -0.0018(6) 0.0045(6)
C25 0.0256(8) 0.0375(10) 0.0295(9) 0.0069(8) 0.0011(6) -0.0090(7)
C28 0.0231(8) 0.0284(8) 0.0181(7) 0.0020(6) -0.0018(6) -0.0007(6)
C30 0.0267(8) 0.0370(9) 0.0272(8) 0.0014(7) -0.0025(7) -0.0077(7)
C9 0.0239(8) 0.0369(10) 0.0229(8) 0.0008(7) -0.0031(6) -0.0067(7)
C12 0.0495(12) 0.0517(13) 0.0388(11) 0.0186(10) -0.0140(9) -0.0196(10)
C31 0.0404(10) 0.0297(9) 0.0296(9) 0.0001(8) -0.0058(7) -0.0071(7)
C11 0.0562(13) 0.0387(11) 0.0484(13) 0.0072(10) -0.0074(10) -0.0072(9)
C21 0.0277(8) 0.0305(9) 0.0216(8) 0.0041(6) -0.0058(6) -0.0027(7)
C2 0.0221(7) 0.0378(9) 0.0161(7) 0.0005(6) -0.0003(6) 0.0045(6)
O2 0.0385(7) 0.0281(6) 0.0312(7) -0.0027(5) -0.0092(5) 0.0081(5)

loop_
_atom_type_symbol
_atom_type_description
_atom_type_scat_dispersion_real
_atom_type_scat_dispersion_imag
_atom_type_scat_source
C C 0.0181 0.0091 'International Tables Vol C Tables 4.2.6.8 and 6.1.1.4'
H H 0.0000 0.0000 'International Tables Vol C Tables 4.2.6.8 and 6.1.1.4'
N N 0.0311 0.0180 'International Tables Vol C Tables 4.2.6.8 and 6.1.1.4'
O O 0.0492 0.0322 'International Tables Vol C Tables 4.2.6.8 and 6.1.1.4'

loop_
_geom_angle_atom_site_label_1
_geom_angle_atom_site_label_2
_geom_angle_atom_site_label_3
_geom_angle
_geom_angle_site_symmetry_1
_geom_angle_site_symmetry_3
_geom_angle_publ_flag
C17 C16 C27 119.26(14) . . ?
C17 C16 C19 118.44(14) . . ?
C27 C16 C19 122.27(14) . . ?
C26 C27 C16 118.75(15) . . ?
C26 C27 C28 118.08(15) . . ?
C16 C27 C28 123.14(14) . . ?
C1 N1 C2 113.23(14) . . ?
C1 N1 C8 123.52(14) . . ?
C2 N1 C8 123.24(14) . . ?
O4 C1 N1 124.06(17) . . ?
O4 C1 C6 127.47(15) . . ?
N1 C1 C6 108.45(13) . . ?
N1 C8 C9 112.77(14) . . ?
O1 C7 C24 123.56(16) . . ?
C1 C6 C3 105.03(13) . . ?
C1 C6 C5 112.39(15) . . ?
C3 C6 C5 90.28(12) . . ?
C31 C32 C33 120.09(17) . . ?
C23 C24 C19 120.79(15) . . ?
C23 C24 C7 118.44(14) . . ?
C19 C24 C7 120.75(14) . . ?
C23 C22 C21 119.86(15) . . ?
C15 C4 C5 114.95(14) . . ?
C15 C4 C3 116.21(13) . . ?
C5 C4 C3 89.46(11) . . ?
C21 C20 C19 119.51(14) . . ?
C21 C20 C15 119.14(14) . . ?
C19 C20 C15 121.32(14) . . ?
C30 C29 C28 120.81(16) . . ?
C22 C23 C24 120.05(15) . . ?
C20 C19 C24 118.57(14) . . ?
C20 C19 C16 120.69(14) . . ?
C24 C19 C16 120.72(14) . . ?
C25 C18 C17 119.91(17) . . ?
C18 C17 C16 121.02(16) . . ?
C4 C5 C6 90.10(12) . . ?
C12 C13 C14 120.80(19) . . ?
C25 C26 C27 121.16(16) . . ?
C2 C3 C6 104.95(13) . . ?
C2 C3 C4 112.27(14) . . ?
C6 C3 C4 89.75(11) . . ?
C9 C14 C13 120.21(19) . . ?
C9 C10 C11 120.74(19) . . ?
C32 C33 C28 121.02(15) . . ?
O2 C15 C4 107.19(12) . . ?
O2 C15 C20 111.54(13) . . ?
C4 C15 C20 111.40(13) . . ?
C18 C25 C26 119.73(16) . . ?
C29 C28 C33 118.21(15) . . ?
C29 C28 C27 121.42(15) . . ?
C33 C28 C27 120.08(14) . . ?
C29 C30 C31 120.17(16) . . ?
C10 C9 C14 118.86(17) . . ?
C10 C9 C8 119.78(15) . . ?
C14 C9 C8 121.30(17) . . ?
C13 C12 C11 119.15(19) . . ?
C32 C31 C30 119.68(17) . . ?
C12 C11 C10 120.2(2) . . ?
C20 C21 C22 121.21(16) . . ?
O3 C2 N1 123.06(16) . . ?
O3 C2 C3 129.10(16) . . ?
N1 C2 C3 107.82(13) . . ?

loop_
_geom_bond_atom_site_label_1
_geom_bond_atom_site_label_2
_geom_bond_distance
_geom_bond_site_symmetry_2
_geom_bond_publ_flag
C16 C17 1.401(2) . ?
C16 C27 1.404(2) . ?
C16 C19 1.502(2) . ?
C27 C26 1.403(2) . ?
C27 C28 1.488(2) . ?
O1 C7 1.221(2) . ?
N1 C1 1.387(2) . ?
N1 C2 1.400(2) . ?
N1 C8 1.454(2) . ?
C1 O4 1.2167(19) . ?
C1 C6 1.499(2) . ?
C8 C9 1.516(2) . ?
C7 C24 1.471(2) . ?
C6 C3 1.548(2) . ?
C6 C5 1.558(2) . ?
C32 C31 1.385(3) . ?
C32 C33 1.386(3) . ?
C24 C23 1.392(2) . ?
C24 C19 1.411(2) . ?
C22 C23 1.377(2) . ?
C22 C21 1.392(2) . ?
C4 C15 1.524(2) . ?
C4 C5 1.555(2) . ?
C4 C3 1.574(2) . ?
C20 C21 1.389(2) . ?
C20 C19 1.407(2) . ?
C20 C15 1.532(2) . ?
C29 C30 1.388(2) . ?
C29 C28 1.396(2) . ?
C18 C25 1.385(3) . ?
C18 C17 1.386(2) . ?
C13 C12 1.381(3) . ?
C13 C14 1.391(3) . ?
C26 C25 1.389(2) . ?
C3 C2 1.502(2) . ?
O3 C2 1.2074(19) . ?
C14 C9 1.390(2) . ?
C10 C9 1.389(3) . ?
C10 C11 1.389(3) . ?
C33 C28 1.397(2) . ?
C15 O2 1.422(2) . ?
C30 C31 1.388(3) . ?
C12 C11 1.388(3) . ?

loop_
_geom_torsion_atom_site_label_1
_geom_torsion_atom_site_label_2
_geom_torsion_atom_site_label_3
_geom_torsion_atom_site_label_4
_geom_torsion
_geom_torsion_site_symmetry_1
_geom_torsion_site_symmetry_2
_geom_torsion_site_symmetry_3
_geom_torsion_site_symmetry_4
_geom_torsion_publ_flag
C17 C16 C27 C26 4.2(2) . . . . ?
C19 C16 C27 C26 -173.66(14) . . . . ?
C17 C16 C27 C28 -174.03(14) . . . . ?
C19 C16 C27 C28 8.1(2) . . . . ?
C2 N1 C1 O4 -177.28(15) . . . . ?
C8 N1 C1 O4 3.0(2) . . . . ?
C2 N1 C1 C6 4.08(18) . . . . ?
C8 N1 C1 C6 -175.67(14) . . . . ?
C1 N1 C8 C9 103.85(17) . . . . ?
C2 N1 C8 C9 -75.9(2) . . . . ?
O4 C1 C6 C3 -177.97(16) . . . . ?
N1 C1 C6 C3 0.61(17) . . . . ?
O4 C1 C6 C5 -81.3(2) . . . . ?
N1 C1 C6 C5 97.28(16) . . . . ?
O1 C7 C24 C23 -5.6(3) . . . . ?
O1 C7 C24 C19 172.78(16) . . . . ?
C21 C22 C23 C24 0.4(3) . . . . ?
C19 C24 C23 C22 -0.3(3) . . . . ?
C7 C24 C23 C22 178.06(15) . . . . ?
C21 C20 C19 C24 1.1(2) . . . . ?
C15 C20 C19 C24 -176.78(14) . . . . ?
C21 C20 C19 C16 179.46(15) . . . . ?
C15 C20 C19 C16 1.5(2) . . . . ?
C23 C24 C19 C20 -0.5(2) . . . . ?
C7 C24 C19 C20 -178.80(14) . . . . ?
C23 C24 C19 C16 -178.82(15) . . . . ?
C7 C24 C19 C16 2.9(2) . . . . ?
C17 C16 C19 C20 -99.45(18) . . . . ?
C27 C16 C19 C20 78.41(19) . . . . ?
C17 C16 C19 C24 78.84(19) . . . . ?
C27 C16 C19 C24 -103.30(18) . . . . ?
C25 C18 C17 C16 -2.0(3) . . . . ?
C27 C16 C17 C18 -1.4(2) . . . . ?
C19 C16 C17 C18 176.55(15) . . . . ?
C15 C4 C5 C6 -123.70(15) . . . . ?
C3 C4 C5 C6 -4.83(13) . . . . ?
C1 C6 C5 C4 -101.50(15) . . . . ?
C3 C6 C5 C4 4.91(14) . . . . ?
C16 C27 C26 C25 -3.8(2) . . . . ?
C28 C27 C26 C25 174.54(15) . . . . ?
C1 C6 C3 C2 -4.57(16) . . . . ?
C5 C6 C3 C2 -117.87(14) . . . . ?
C1 C6 C3 C4 108.45(13) . . . . ?
C5 C6 C3 C4 -4.85(13) . . . . ?
C15 C4 C3 C2 -131.31(14) . . . . ?
C5 C4 C3 C2 110.95(14) . . . . ?
C15 C4 C3 C6 122.61(15) . . . . ?
C5 C4 C3 C6 4.86(13) . . . . ?
C12 C13 C14 C9 -0.8(3) . . . . ?
C31 C32 C33 C28 1.2(3) . . . . ?
C5 C4 C15 O2 50.38(18) . . . . ?
C3 C4 C15 O2 -52.17(17) . . . . ?
C5 C4 C15 C20 172.66(13) . . . . ?
C3 C4 C15 C20 70.10(17) . . . . ?
C21 C20 C15 O2 21.7(2) . . . . ?
C19 C20 C15 O2 -160.42(14) . . . . ?
C21 C20 C15 C4 -98.08(18) . . . . ?
C19 C20 C15 C4 79.84(18) . . . . ?
C17 C18 C25 C26 2.5(3) . . . . ?
C27 C26 C25 C18 0.4(3) . . . . ?
C30 C29 C28 C33 -0.4(3) . . . . ?
C30 C29 C28 C27 173.52(15) . . . . ?
C32 C33 C28 C29 -0.6(3) . . . . ?
C32 C33 C28 C27 -174.65(16) . . . . ?
C26 C27 C28 C29 -119.50(18) . . . . ?
C16 C27 C28 C29 58.7(2) . . . . ?
C26 C27 C28 C33 54.3(2) . . . . ?
C16 C27 C28 C33 -127.43(17) . . . . ?
C28 C29 C30 C31 0.9(3) . . . . ?
C11 C10 C9 C14 0.3(3) . . . . ?
C11 C10 C9 C8 177.70(17) . . . . ?
C13 C14 C9 C10 0.4(2) . . . . ?
C13 C14 C9 C8 -176.96(16) . . . . ?
N1 C8 C9 C10 152.13(15) . . . . ?
N1 C8 C9 C14 -30.6(2) . . . . ?
C14 C13 C12 C11 0.5(3) . . . . ?
C33 C32 C31 C30 -0.7(3) . . . . ?
C29 C30 C31 C32 -0.3(3) . . . . ?
C13 C12 C11 C10 0.2(3) . . . . ?
C9 C10 C11 C12 -0.6(3) . . . . ?
C19 C20 C21 C22 -1.0(2) . . . . ?
C15 C20 C21 C22 176.95(15) . . . . ?
C23 C22 C21 C20 0.2(3) . . . . ?
C1 N1 C2 O3 174.54(16) . . . . ?
C8 N1 C2 O3 -5.7(2) . . . . ?
C1 N1 C2 C3 -7.14(18) . . . . ?
C8 N1 C2 C3 172.61(14) . . . . ?
C6 C3 C2 O3 -174.83(17) . . . . ?
C4 C3 C2 O3 89.2(2) . . . . ?
C6 C3 C2 N1 6.98(17) . . . . ?
C4 C3 C2 N1 -89.02(15) . . . . ?
